data_7006212
loop_
_publ_author_name
'Liu, Bo'
'Yang, Yi'
'Cui, Dongmei'
'Tang, Tao'
'Chen, Xuesi'
'Jing, Xiabin'

_publ_section_title
;
 C-H activation motivated by N,N'-diisopropylcarbodiimide within a
 lutetium complex stabilized by an amino-phosphine ligand.
;
_journal_issue 38
_journal_name_full 'Dalton transactions (Cambridge, England : 2003)'
_journal_page_first 4252
_journal_page_last 4254
_journal_paper_doi 10.1039/b710039f
_journal_year 2007
_chemical_formula_sum 'C46 H60 Lu N O P Si2'
_chemical_formula_weight 905.07
_chemical_name_systematic
;
?
;
_space_group_IT_number 15
_symmetry_cell_setting monoclinic
_symmetry_space_group_name_Hall '-C 2yc'
_symmetry_space_group_name_H-M 'C 1 2/c 1'
_atom_sites_solution_hydrogens geom
_atom_sites_solution_primary direct
_atom_sites_solution_secondary difmap
_audit_creation_method SHELXL-97
_cell_angle_alpha 90.00
_cell_angle_beta 107.9790(10)
_cell_angle_gamma 90.00
_cell_formula_units_Z 8
_cell_length_a 41.074(3)
_cell_length_b 11.8955(10)
_cell_length_c 19.6868(16)
_cell_measurement_temperature 187(2)
_cell_volume 9149.2(13)
_computing_cell_refinement 'Bruker SMART'
_computing_data_collection 'Bruker SMART'
_computing_data_reduction 'Bruker SAINT'
_computing_molecular_graphics 'Bruker SHELXTL'
_computing_publication_material 'Bruker SHELXTL'
_computing_structure_refinement 'SHELXL-97 (Sheldrick, 1997)'
_computing_structure_solution 'SHELXS-97 (Sheldrick, 1990)'
_diffrn_ambient_temperature 187(2)
_diffrn_measured_fraction_theta_full 0.997
_diffrn_measured_fraction_theta_max 0.997
_diffrn_measurement_device_type 'CCD area detector'
_diffrn_measurement_method 'phi and omega scans'
_diffrn_radiation_monochromator graphite
_diffrn_radiation_source 'fine-focus sealed tube'
_diffrn_radiation_type MoK\a
_diffrn_radiation_wavelength 0.71073
_diffrn_reflns_av_R_equivalents 0.0719
_diffrn_reflns_av_sigmaI/netI 0.0900
_diffrn_reflns_limit_h_max 49
_diffrn_reflns_limit_h_min -49
_diffrn_reflns_limit_k_max 14
_diffrn_reflns_limit_k_min -9
_diffrn_reflns_limit_l_max 23
_diffrn_reflns_limit_l_min -23
_diffrn_reflns_number 23425
_diffrn_reflns_theta_full 25.38
_diffrn_reflns_theta_max 25.38
_diffrn_reflns_theta_min 1.79
_exptl_absorpt_coefficient_mu 2.278
_exptl_absorpt_correction_T_max 0.9124
_exptl_absorpt_correction_T_min 0.5965
_exptl_absorpt_correction_type multi-scan
_exptl_crystal_density_diffrn 1.314
_exptl_crystal_density_method 'not measured'
_exptl_crystal_F_000 3720
_exptl_crystal_size_max 0.25
_exptl_crystal_size_mid 0.14
_exptl_crystal_size_min 0.04
_refine_diff_density_max 1.936
_refine_diff_density_min -0.657
_refine_diff_density_rms 0.123
_refine_ls_extinction_method none
_refine_ls_goodness_of_fit_ref 0.997
_refine_ls_hydrogen_treatment constr
_refine_ls_matrix_type full
_refine_ls_number_parameters 499
_refine_ls_number_reflns 8379
_refine_ls_number_restraints 0
_refine_ls_restrained_S_all 0.997
_refine_ls_R_factor_all 0.0886
_refine_ls_R_factor_gt 0.0523
_refine_ls_shift/su_max 1.343
_refine_ls_shift/su_mean 0.036
_refine_ls_structure_factor_coef Fsqd
_refine_ls_weighting_details 'calc w=1/[\s^2^(Fo^2^)+(0.0466P)^2^+0.0000P] where P=(Fo^2^+2Fc^2^)/3'
_refine_ls_weighting_scheme calc
_refine_ls_wR_factor_gt 0.0987
_refine_ls_wR_factor_ref 0.1106
_reflns_number_gt 5837
_reflns_number_total 8379
_reflns_threshold_expression >2sigma(I)
_cod_data_source_file b710039f.txt
_cod_data_source_block r043m1
_cod_depositor_comments
;
The following automatic conversions were performed:
'_symmetry_cell_setting' value 'Monoclinic' changed to 'monoclinic'
according to '/home/saulius/struct/CIF-dictionaries/cif_core.dic'
dictionary named 'cif_core.dic' version 2.4.1 from
2010-06-29.

'_exptl_absorpt_correction_type' value 'Multi-scan' changed
to 'multi-scan' according to
'/home/saulius/struct/CIF-dictionaries/cif_core.dic' dictionary named
'cif_core.dic' version 2.4.1 from 2010-06-29.

Automatic conversion script
Id: cif_fix_enum 1527 2010-12-29 10:47:43Z saulius 
;
_cod_original_sg_symbol_H-M C2/c
_cod_database_code 7006212

loop_
_symmetry_equiv_pos_as_xyz
'x, y, z'
'-x, y, -z+1/2'
'x+1/2, y+1/2, z'
'-x+1/2, y+1/2, -z+1/2'
'-x, -y, -z'
'x, -y, z-1/2'
'-x+1/2, -y+1/2, -z'
'x+1/2, -y+1/2, z-1/2'

loop_
_atom_site_label
_atom_site_type_symbol
_atom_site_fract_x
_atom_site_fract_y
_atom_site_fract_z
_atom_site_U_iso_or_equiv
_atom_site_adp_type
_atom_site_occupancy
_atom_site_symmetry_multiplicity
_atom_site_calc_flag
_atom_site_refinement_flags
_atom_site_disorder_assembly
_atom_site_disorder_group
C1 C 0.85601(15) 0.2587(6) 0.8399(3) 0.0298(15) Uani 1 1 d . A .
C2 C 0.86796(16) 0.3698(6) 0.8421(3) 0.0356(16) Uani 1 1 d . . .
C3 C 0.88345(18) 0.4023(7) 0.7927(4) 0.051(2) Uani 1 1 d . . .
H3 H 0.8904 0.4767 0.7924 0.061 Uiso 1 1 calc R . .
C4 C 0.88910(19) 0.3295(8) 0.7438(4) 0.058(2) Uani 1 1 d . . .
H4 H 0.9000 0.3538 0.7114 0.070 Uiso 1 1 calc R . .
C5 C 0.87851(18) 0.2197(7) 0.7432(4) 0.049(2) Uani 1 1 d . . .
H5 H 0.8828 0.1693 0.7108 0.059 Uiso 1 1 calc R . .
C6 C 0.86159(17) 0.1828(6) 0.7901(4) 0.0384(17) Uani 1 1 d . . .
C7 C 0.84985(19) 0.0622(6) 0.7879(4) 0.048(2) Uani 1 1 d . . .
H7A H 0.8591 0.0291 0.8344 0.072 Uiso 1 1 calc R . .
H7B H 0.8577 0.0208 0.7541 0.072 Uiso 1 1 calc R . .
H7C H 0.8253 0.0598 0.7739 0.072 Uiso 1 1 calc R . .
C8 C 0.8646(2) 0.4517(6) 0.8976(4) 0.053(2) Uani 1 1 d . . .
H8A H 0.8828 0.5056 0.9072 0.080 Uiso 1 1 calc R . .
H8B H 0.8657 0.4119 0.9407 0.080 Uiso 1 1 calc R . .
H8C H 0.8430 0.4899 0.8804 0.080 Uiso 1 1 calc R . .
C9 C 0.78780(16) 0.3320(5) 0.8283(3) 0.0296(16) Uani 1 1 d . . .
C10 C 0.77354(17) 0.4323(6) 0.8412(3) 0.0421(18) Uani 1 1 d . . .
H10 H 0.7772 0.4557 0.8881 0.051 Uiso 1 1 calc R . .
C11 C 0.75408(19) 0.4977(6) 0.7862(4) 0.0455(19) Uani 1 1 d . . .
H11 H 0.7450 0.5650 0.7961 0.055 Uiso 1 1 calc R . .
C12 C 0.74800(18) 0.4644(6) 0.7167(4) 0.0429(18) Uani 1 1 d . . .
H12 H 0.7347 0.5084 0.6794 0.052 Uiso 1 1 calc R . .
C13 C 0.76168(16) 0.3659(6) 0.7030(3) 0.0422(18) Uani 1 1 d . . .
H13 H 0.7576 0.3427 0.6560 0.051 Uiso 1 1 calc R . .
C14 C 0.78146(16) 0.3004(6) 0.7579(3) 0.0350(16) Uani 1 1 d . . .
H14 H 0.7907 0.2338 0.7473 0.042 Uiso 1 1 calc R . .
C15 C 0.80841(19) 0.2589(6) 0.8884(3) 0.0403(18) Uani 1 1 d . . .
H15 H 0.8194(17) 0.326(6) 0.915(3) 0.048 Uiso 1 1 calc . . .
C16 C 0.79375(16) 0.2351(5) 0.9403(3) 0.0326(15) Uani 1 1 d . . .
H16A H 0.7733 0.1913 0.9184 0.039 Uiso 1 1 calc R . .
H16B H 0.7864 0.3057 0.9555 0.039 Uiso 1 1 calc R . .
C17 C 0.81665(15) 0.2521(6) 1.0936(3) 0.0291(15) Uani 1 1 d . . .
C18 C 0.82652(17) 0.3644(6) 1.0943(4) 0.0394(16) Uani 1 1 d . . .
H18 H 0.8323 0.3931 1.0555 0.047 Uiso 1 1 calc R . .
C19 C 0.82790(18) 0.4329(7) 1.1507(4) 0.049(2) Uani 1 1 d . . .
H19 H 0.8350 0.5071 1.1505 0.059 Uiso 1 1 calc R . .
C20 C 0.81905(19) 0.3932(7) 1.2068(4) 0.055(2) Uani 1 1 d . . .
H20 H 0.8200 0.4406 1.2450 0.066 Uiso 1 1 calc R . .
C21 C 0.8088(2) 0.2846(8) 1.2083(4) 0.058(2) Uani 1 1 d . . .
H21 H 0.8025 0.2584 1.2470 0.069 Uiso 1 1 calc R . .
C22 C 0.80766(18) 0.2128(6) 1.1519(3) 0.0453(19) Uani 1 1 d . . .
H22 H 0.8009 0.1385 1.1531 0.054 Uiso 1 1 calc R . .
C23 C 0.79297(16) 0.0405(5) 1.0285(3) 0.0272(15) Uani 1 1 d . . .
C24 C 0.75917(17) 0.0258(6) 0.9896(3) 0.0339(16) Uani 1 1 d . . .
H24 H 0.7484 0.0783 0.9549 0.041 Uiso 1 1 calc R . .
C25 C 0.74092(19) -0.0668(6) 1.0014(4) 0.0427(18) Uani 1 1 d . . .
H25 H 0.7181 -0.0764 0.9744 0.051 Uiso 1 1 calc R . .
C26 C 0.75641(19) -0.1434(6) 1.0524(4) 0.0429(18) Uani 1 1 d . . .
H26 H 0.7441 -0.2043 1.0611 0.051 Uiso 1 1 calc R . .
C27 C 0.7899(2) -0.1308(6) 1.0907(4) 0.0447(18) Uani 1 1 d . . .
H27 H 0.8002 -0.1841 1.1252 0.054 Uiso 1 1 calc R . .
C28 C 0.80902(18) -0.0407(6) 1.0798(3) 0.0387(17) Uani 1 1 d . . .
H28 H 0.8320 -0.0340 1.1058 0.046 Uiso 1 1 calc R . .
C29 C 0.90615(17) 0.2693(6) 1.0698(3) 0.0380(17) Uani 1 1 d . A .
H29A H 0.9188 0.3216 1.0496 0.046 Uiso 1 1 calc R . .
H29B H 0.8876 0.3118 1.0781 0.046 Uiso 1 1 calc R . .
C30 C 0.9477(2) 0.3504(7) 1.2202(4) 0.074(3) Uani 1 1 d . A .
H30A H 0.9600 0.4042 1.2012 0.111 Uiso 1 1 calc R . .
H30B H 0.9621 0.3237 1.2655 0.111 Uiso 1 1 calc R . .
H30C H 0.9277 0.3853 1.2262 0.111 Uiso 1 1 calc R . .
C31 C 0.9135(2) 0.1265(7) 1.2006(4) 0.071(3) Uani 1 1 d . A .
H31A H 0.8930 0.1590 1.2059 0.107 Uiso 1 1 calc R . .
H31B H 0.9288 0.1071 1.2468 0.107 Uiso 1 1 calc R . .
H31C H 0.9078 0.0601 1.1716 0.107 Uiso 1 1 calc R . .
C32 C 0.97384(19) 0.1657(7) 1.1443(4) 0.063(2) Uani 1 1 d . A .
H32A H 0.9676 0.1003 1.1145 0.095 Uiso 1 1 calc R . .
H32B H 0.9894 0.1446 1.1899 0.095 Uiso 1 1 calc R . .
H32C H 0.9847 0.2194 1.1220 0.095 Uiso 1 1 calc R . .
C33 C 0.88887(18) -0.0499(5) 1.0160(4) 0.0395(17) Uani 1 1 d . A .
H33A H 0.9135 -0.0594 1.0316 0.047 Uiso 1 1 calc R . .
H33B H 0.8822 -0.0524 1.0591 0.047 Uiso 1 1 calc R . .
C34 C 0.8264(2) -0.1754(7) 0.9208(4) 0.065(2) Uani 1 1 d . A .
H34A H 0.8136 -0.1654 0.9537 0.097 Uiso 1 1 calc R . .
H34B H 0.8194 -0.2439 0.8945 0.097 Uiso 1 1 calc R . .
H34C H 0.8222 -0.1131 0.8882 0.097 Uiso 1 1 calc R . .
C35 C 0.8955(2) -0.2218(6) 0.9050(4) 0.064(2) Uani 1 1 d . A .
H35A H 0.8903 -0.1678 0.8669 0.095 Uiso 1 1 calc R . .
H35B H 0.8882 -0.2951 0.8858 0.095 Uiso 1 1 calc R . .
H35C H 0.9198 -0.2225 0.9285 0.095 Uiso 1 1 calc R . .
C36 C 0.8773(3) -0.3019(7) 1.0348(4) 0.085(3) Uani 1 1 d . A .
H36A H 0.9011 -0.3193 1.0559 0.128 Uiso 1 1 calc R . .
H36B H 0.8656 -0.3667 1.0098 0.128 Uiso 1 1 calc R . .
H36C H 0.8676 -0.2812 1.0715 0.128 Uiso 1 1 calc R . .
C37 C 0.9472(2) 0.2428(9) 0.9361(6) 0.069(3) Uani 1 1 d . . .
C40 C 0.9409(2) 0.0434(8) 0.9145(6) 0.076(3) Uani 1 1 d . . .
C41 C 0.0148(5) 0.3218(16) 0.7684(13) 0.217(17) Uani 1 1 d . . .
H41 H 0.0262 0.3904 0.7737 0.260 Uiso 1 1 calc R . .
C42 C 0.0297(6) 0.249(4) 0.7964(14) 0.36(3) Uani 1 1 d . . .
H42 H 0.0505 0.2604 0.8318 0.429 Uiso 1 1 calc R . .
C43 C 0.0182(7) 0.1510(15) 0.7797(15) 0.30(3) Uani 1 1 d . . .
H43 H 0.0298 0.0861 0.7999 0.357 Uiso 1 1 calc R . .
C44 C 1.0042(6) 0.5120(12) 0.9333(8) 0.111(4) Uani 1 1 d . . .
C45 C 0.9740(5) 0.5423(10) 0.9441(9) 0.103(4) Uani 1 1 d . . .
C46 C 0.9697(4) 0.5304(11) 1.0112(13) 0.112(5) Uani 1 1 d . . .
C38A C 0.9778(7) 0.194(3) 0.916(2) 0.093(11) Uani 0.65(6) 1 d P A 1
H38A H 0.9825 0.2381 0.8790 0.112 Uiso 0.65(6) 1 calc PR A 1
H38B H 0.9981 0.1921 0.9575 0.112 Uiso 0.65(6) 1 calc PR A 1
C39A C 0.9671(13) 0.081(3) 0.891(3) 0.114(14) Uani 0.65(6) 1 d P A 1
H39A H 0.9598 0.0797 0.8394 0.136 Uiso 0.65(6) 1 calc PR A 1
H39B H 0.9864 0.0300 0.9081 0.136 Uiso 0.65(6) 1 calc PR A 1
C38B C 0.972(2) 0.213(6) 0.933(4) 0.17(3) Uani 0.35(6) 1 d P A 2
H38C H 0.9753 0.2480 0.8905 0.200 Uiso 0.35(6) 1 calc PR A 2
H38D H 0.9896 0.2446 0.9735 0.200 Uiso 0.35(6) 1 calc PR A 2
C39B C 0.9801(10) 0.092(6) 0.930(5) 0.09(2) Uani 0.35(6) 1 d P A 2
H39C H 0.9955 0.0646 0.9745 0.114 Uiso 0.35(6) 1 calc PR A 2
H39D H 0.9892 0.0746 0.8910 0.114 Uiso 0.35(6) 1 calc PR A 2
Lu1 Lu 0.880958(7) 0.13992(2) 0.980306(14) 0.02990(10) Uani 1 1 d . . .
N1 N 0.83997(12) 0.2177(4) 0.8893(2) 0.0267(12) Uani 1 1 d . A .
O1 O 0.92728(11) 0.1415(4) 0.9404(2) 0.0442(12) Uani 1 1 d . A .
P1 P 0.81820(4) 0.16177(14) 1.01895(8) 0.0293(4) Uani 1 1 d . A .
Si1 Si 0.93457(5) 0.22973(18) 1.15706(10) 0.0435(5) Uani 1 1 d . . .
Si2 Si 0.87272(6) -0.18281(17) 0.97083(10) 0.0451(6) Uani 1 1 d . . .

loop_
_atom_site_aniso_label
_atom_site_aniso_U_11
_atom_site_aniso_U_22
_atom_site_aniso_U_33
_atom_site_aniso_U_23
_atom_site_aniso_U_13
_atom_site_aniso_U_12
C1 0.034(4) 0.034(4) 0.023(3) 0.009(3) 0.011(3) 0.005(3)
C2 0.041(4) 0.026(4) 0.037(4) 0.007(4) 0.008(3) -0.004(3)
C3 0.040(4) 0.048(5) 0.063(5) 0.013(4) 0.015(4) -0.009(4)
C4 0.049(5) 0.079(7) 0.056(5) 0.026(5) 0.030(4) 0.003(4)
C5 0.049(5) 0.063(6) 0.041(4) 0.003(4) 0.024(4) 0.013(4)
C6 0.040(4) 0.043(5) 0.036(4) 0.004(3) 0.017(3) 0.006(3)
C7 0.071(5) 0.033(5) 0.038(4) -0.009(4) 0.014(4) 0.010(4)
C8 0.069(6) 0.032(5) 0.050(5) 0.000(4) 0.005(4) -0.008(4)
C9 0.033(4) 0.032(4) 0.027(3) 0.009(3) 0.015(3) 0.006(3)
C10 0.055(5) 0.050(5) 0.025(3) 0.002(4) 0.017(3) 0.016(4)
C11 0.062(5) 0.033(5) 0.045(4) 0.011(4) 0.022(4) 0.019(4)
C12 0.053(5) 0.042(5) 0.036(4) 0.009(4) 0.016(3) 0.006(4)
C13 0.039(4) 0.051(5) 0.031(4) -0.008(4) 0.002(3) 0.006(4)
C14 0.040(4) 0.024(4) 0.041(4) -0.003(3) 0.014(3) -0.004(3)
C15 0.052(5) 0.039(5) 0.028(4) 0.002(3) 0.010(3) 0.000(4)
C16 0.041(4) 0.022(4) 0.035(4) 0.001(3) 0.013(3) -0.001(3)
C17 0.032(4) 0.031(4) 0.026(3) -0.002(3) 0.013(3) 0.008(3)
C18 0.045(4) 0.028(4) 0.047(4) 0.004(4) 0.018(3) 0.001(3)
C19 0.059(5) 0.036(5) 0.051(5) -0.015(4) 0.014(4) -0.004(4)
C20 0.057(5) 0.064(6) 0.048(5) -0.026(4) 0.021(4) -0.003(4)
C21 0.071(6) 0.075(7) 0.036(4) -0.006(5) 0.029(4) -0.002(5)
C22 0.065(5) 0.042(5) 0.035(4) -0.004(4) 0.024(4) -0.008(4)
C23 0.044(4) 0.022(4) 0.023(3) -0.003(3) 0.023(3) 0.002(3)
C24 0.046(4) 0.027(4) 0.028(4) -0.001(3) 0.011(3) -0.002(3)
C25 0.049(5) 0.036(5) 0.045(4) -0.014(4) 0.016(4) -0.009(4)
C26 0.069(5) 0.026(4) 0.042(4) -0.005(4) 0.030(4) -0.012(4)
C27 0.068(5) 0.033(4) 0.038(4) 0.002(4) 0.023(4) 0.007(4)
C28 0.050(4) 0.031(4) 0.035(4) 0.003(3) 0.012(3) 0.000(3)
C29 0.042(4) 0.030(4) 0.045(4) -0.001(3) 0.018(3) 0.005(3)
C30 0.080(6) 0.068(6) 0.056(5) -0.028(5) -0.007(4) 0.005(5)
C31 0.099(7) 0.062(6) 0.054(5) 0.009(5) 0.026(5) -0.005(5)
C32 0.055(5) 0.067(6) 0.057(5) -0.006(5) 0.002(4) 0.019(4)
C33 0.050(4) 0.027(4) 0.041(4) 0.001(3) 0.014(3) 0.002(3)
C34 0.075(6) 0.063(6) 0.057(5) -0.014(5) 0.022(5) -0.017(5)
C35 0.093(7) 0.029(5) 0.080(6) -0.006(5) 0.044(5) -0.001(4)
C36 0.164(10) 0.022(5) 0.063(6) 0.011(4) 0.026(6) 0.002(5)
C37 0.045(6) 0.062(7) 0.111(8) 0.014(6) 0.040(6) -0.005(5)
C40 0.064(6) 0.064(7) 0.125(8) -0.036(6) 0.064(6) -0.004(5)
C41 0.27(4) 0.233(19) 0.23(3) -0.16(3) 0.19(3) -0.20(2)
C42 0.109(14) 0.84(8) 0.148(18) 0.25(3) 0.074(13) 0.15(3)
C43 0.52(6) 0.197(17) 0.34(4) 0.22(2) 0.38(4) 0.29(3)
C44 0.160(14) 0.068(9) 0.127(13) -0.024(8) 0.077(13) -0.025(9)
C45 0.127(13) 0.060(8) 0.100(10) -0.012(8) 0.002(8) -0.008(8)
C46 0.096(10) 0.062(8) 0.183(16) -0.024(10) 0.051(11) -0.010(7)
C38A 0.062(15) 0.09(2) 0.17(3) -0.015(19) 0.100(19) 0.013(15)
C39A 0.14(4) 0.064(16) 0.17(3) -0.04(2) 0.11(3) 0.01(2)
C38B 0.22(8) 0.10(5) 0.15(5) -0.03(4) 0.02(5) -0.14(5)
C39B 0.030(19) 0.09(4) 0.17(6) 0.03(4) 0.05(2) 0.01(2)
Lu1 0.03423(16) 0.02305(16) 0.03061(15) 0.00065(15) 0.00734(11) 0.00329(14)
N1 0.031(3) 0.023(3) 0.029(3) 0.002(2) 0.013(2) 0.005(2)
O1 0.045(3) 0.038(3) 0.053(3) -0.001(3) 0.020(2) 0.002(3)
P1 0.0375(10) 0.0256(11) 0.0259(8) 0.0027(8) 0.0113(7) 0.0020(7)
Si1 0.0505(13) 0.0404(13) 0.0346(11) -0.0077(10) 0.0059(9) 0.0030(10)
Si2 0.0694(16) 0.0255(11) 0.0393(12) 0.0011(10) 0.0150(11) 0.0014(10)

loop_
_atom_type_symbol
_atom_type_description
_atom_type_scat_dispersion_real
_atom_type_scat_dispersion_imag
_atom_type_scat_source
C C 0.0033 0.0016 'International Tables Vol C Tables 4.2.6.8 and 6.1.1.4'
H H 0.0000 0.0000 'International Tables Vol C Tables 4.2.6.8 and 6.1.1.4'
N N 0.0061 0.0033 'International Tables Vol C Tables 4.2.6.8 and 6.1.1.4'
O O 0.0106 0.0060 'International Tables Vol C Tables 4.2.6.8 and 6.1.1.4'
Si Si 0.0817 0.0704 'International Tables Vol C Tables 4.2.6.8 and 6.1.1.4'
P P 0.1023 0.0942 'International Tables Vol C Tables 4.2.6.8 and 6.1.1.4'
Lu Lu -0.4720 5.8584 'International Tables Vol C Tables 4.2.6.8 and 6.1.1.4'

loop_
_geom_angle_atom_site_label_1
_geom_angle_atom_site_label_2
_geom_angle_atom_site_label_3
_geom_angle
_geom_angle_site_symmetry_1
_geom_angle_site_symmetry_3
_geom_angle_publ_flag
C6 C1 C2 119.7(6) . . ?
C6 C1 N1 118.0(6) . . ?
C2 C1 N1 122.2(6) . . ?
C6 C1 Lu1 105.0(4) . . ?
C2 C1 Lu1 113.5(4) . . ?
N1 C1 Lu1 45.8(3) . . ?
C3 C2 C1 118.5(7) . . ?
C3 C2 C8 120.1(7) . . ?
C1 C2 C8 121.5(6) . . ?
C4 C3 C2 122.5(7) . . ?
C4 C3 H3 118.8 . . ?
C2 C3 H3 118.7 . . ?
C3 C4 C5 119.1(7) . . ?
C3 C4 H4 120.5 . . ?
C5 C4 H4 120.5 . . ?
C4 C5 C6 121.1(8) . . ?
C4 C5 H5 119.4 . . ?
C6 C5 H5 119.4 . . ?
C5 C6 C1 119.1(7) . . ?
C5 C6 C7 120.2(7) . . ?
C1 C6 C7 120.7(6) . . ?
C6 C7 H7A 109.5 . . ?
C6 C7 H7B 109.5 . . ?
H7A C7 H7B 109.5 . . ?
C6 C7 H7C 109.5 . . ?
H7A C7 H7C 109.5 . . ?
H7B C7 H7C 109.5 . . ?
C2 C8 H8A 109.5 . . ?
C2 C8 H8B 109.5 . . ?
H8A C8 H8B 109.5 . . ?
C2 C8 H8C 109.5 . . ?
H8A C8 H8C 109.5 . . ?
H8B C8 H8C 109.5 . . ?
C14 C9 C10 117.2(6) . . ?
C14 C9 C15 121.3(6) . . ?
C10 C9 C15 121.5(6) . . ?
C11 C10 C9 121.3(6) . . ?
C11 C10 H10 119.4 . . ?
C9 C10 H10 119.3 . . ?
C12 C11 C10 120.4(7) . . ?
C12 C11 H11 119.8 . . ?
C10 C11 H11 119.8 . . ?
C13 C12 C11 119.2(7) . . ?
C13 C12 H12 120.4 . . ?
C11 C12 H12 120.4 . . ?
C12 C13 C14 120.8(6) . . ?
C12 C13 H13 119.6 . . ?
C14 C13 H13 119.6 . . ?
C13 C14 C9 121.1(6) . . ?
C13 C14 H14 119.4 . . ?
C9 C14 H14 119.4 . . ?
C16 C15 N1 123.1(6) . . ?
C16 C15 C9 115.9(6) . . ?
N1 C15 C9 121.0(6) . . ?
C16 C15 H15 87(4) . . ?
N1 C15 H15 90(4) . . ?
C9 C15 H15 93(4) . . ?
C15 C16 P1 119.2(5) . . ?
C15 C16 H16A 107.5 . . ?
P1 C16 H16A 107.5 . . ?
C15 C16 H16B 107.5 . . ?
P1 C16 H16B 107.5 . . ?
H16A C16 H16B 107.0 . . ?
C22 C17 C18 117.6(6) . . ?
C22 C17 P1 123.2(5) . . ?
C18 C17 P1 119.1(5) . . ?
C19 C18 C17 121.2(6) . . ?
C19 C18 H18 119.4 . . ?
C17 C18 H18 119.4 . . ?
C20 C19 C18 120.2(7) . . ?
C20 C19 H19 119.9 . . ?
C18 C19 H19 119.9 . . ?
C19 C20 C21 120.8(7) . . ?
C19 C20 H20 119.6 . . ?
C21 C20 H20 119.6 . . ?
C20 C21 C22 119.9(7) . . ?
C20 C21 H21 120.0 . . ?
C22 C21 H21 120.0 . . ?
C21 C22 C17 120.2(7) . . ?
C21 C22 H22 119.9 . . ?
C17 C22 H22 119.9 . . ?
C24 C23 C28 118.9(6) . . ?
C24 C23 P1 123.5(5) . . ?
C28 C23 P1 117.6(5) . . ?
C23 C24 C25 120.7(6) . . ?
C23 C24 H24 119.7 . . ?
C25 C24 H24 119.7 . . ?
C26 C25 C24 120.0(7) . . ?
C26 C25 H25 120.0 . . ?
C24 C25 H25 120.0 . . ?
C27 C26 C25 120.0(7) . . ?
C27 C26 H26 120.0 . . ?
C25 C26 H26 120.0 . . ?
C26 C27 C28 121.7(7) . . ?
C26 C27 H27 119.2 . . ?
C28 C27 H27 119.2 . . ?
C27 C28 C23 118.7(7) . . ?
C27 C28 H28 120.6 . . ?
C23 C28 H28 120.6 . . ?
Si1 C29 Lu1 123.4(3) . . ?
Si1 C29 H29A 106.5 . . ?
Lu1 C29 H29A 106.5 . . ?
Si1 C29 H29B 106.5 . . ?
Lu1 C29 H29B 106.5 . . ?
H29A C29 H29B 106.5 . . ?
Si1 C30 H30A 109.5 . . ?
Si1 C30 H30B 109.5 . . ?
H30A C30 H30B 109.5 . . ?
Si1 C30 H30C 109.5 . . ?
H30A C30 H30C 109.5 . . ?
H30B C30 H30C 109.5 . . ?
Si1 C31 H31A 109.5 . . ?
Si1 C31 H31B 109.5 . . ?
H31A C31 H31B 109.5 . . ?
Si1 C31 H31C 109.5 . . ?
H31A C31 H31C 109.5 . . ?
H31B C31 H31C 109.5 . . ?
Si1 C32 H32A 109.5 . . ?
Si1 C32 H32B 109.5 . . ?
H32A C32 H32B 109.5 . . ?
Si1 C32 H32C 109.5 . . ?
H32A C32 H32C 109.5 . . ?
H32B C32 H32C 109.5 . . ?
Si2 C33 Lu1 133.3(3) . . ?
Si2 C33 H33A 103.9 . . ?
Lu1 C33 H33A 103.9 . . ?
Si2 C33 H33B 103.9 . . ?
Lu1 C33 H33B 103.9 . . ?
H33A C33 H33B 105.4 . . ?
Si2 C34 H34A 109.5 . . ?
Si2 C34 H34B 109.5 . . ?
H34A C34 H34B 109.5 . . ?
Si2 C34 H34C 109.5 . . ?
H34A C34 H34C 109.5 . . ?
H34B C34 H34C 109.5 . . ?
Si2 C35 H35A 109.5 . . ?
Si2 C35 H35B 109.5 . . ?
H35A C35 H35B 109.5 . . ?
Si2 C35 H35C 109.5 . . ?
H35A C35 H35C 109.5 . . ?
H35B C35 H35C 109.5 . . ?
Si2 C36 H36A 109.5 . . ?
Si2 C36 H36B 109.5 . . ?
H36A C36 H36B 109.5 . . ?
Si2 C36 H36C 109.5 . . ?
H36A C36 H36C 109.5 . . ?
H36B C36 H36C 109.5 . . ?
C38B C37 O1 107(3) . . ?
C38B C37 C38A 11(5) . . ?
O1 C37 C38A 102.4(16) . . ?
C39A C40 O1 106.6(15) . . ?
C39A C40 C39B 29(3) . . ?
O1 C40 C39B 97(3) . . ?
C42 C41 C41 127(2) . 2_556 ?
C42 C41 C43 33(3) . . ?
C41 C41 C43 95.1(10) 2_556 . ?
C42 C41 H41 116.4 . . ?
C41 C41 H41 116.5 2_556 . ?
C43 C41 H41 147.5 . . ?
C41 C42 C43 119(3) . . ?
C41 C42 H42 120.5 . . ?
C43 C42 H42 120.4 . . ?
C42 C43 C43 112.4(17) . 2_556 ?
C42 C43 C41 28.1(12) . . ?
C43 C43 C41 84.4(10) 2_556 . ?
C42 C43 H43 123.8 . . ?
C43 C43 H43 123.8 2_556 . ?
C41 C43 H43 151.8 . . ?
C46 C44 C45 119.8(13) 5_767 . ?
C44 C45 C46 120.5(12) . . ?
C44 C46 C45 119.7(12) 5_767 . ?
C39A C38A C37 105(2) . . ?
C39A C38A H38A 110.5 . . ?
C37 C38A H38A 110.6 . . ?
C39A C38A H38B 110.6 . . ?
C37 C38A H38B 111.6 . . ?
H38A C38A H38B 108.8 . . ?
C40 C39A C38A 112(2) . . ?
C40 C39A H39A 108.5 . . ?
C38A C39A H39A 109.3 . . ?
C40 C39A H39B 109.8 . . ?
C38A C39A H39B 109.4 . . ?
H39A C39A H39B 107.9 . . ?
C39B C38B C37 122(4) . . ?
C39B C38B H38C 107.4 . . ?
C37 C38B H38C 108.9 . . ?
C39B C38B H38D 104.6 . . ?
C37 C38B H38D 106.3 . . ?
H38C C38B H38D 107.0 . . ?
C38B C39B C40 98(3) . . ?
C38B C39B H39C 114.3 . . ?
C40 C39B H39C 111.8 . . ?
C38B C39B H39D 112.1 . . ?
C40 C39B H39D 110.9 . . ?
H39C C39B H39D 109.5 . . ?
N1 Lu1 O1 102.84(17) . . ?
N1 Lu1 C29 112.3(2) . . ?
O1 Lu1 C29 91.8(2) . . ?
N1 Lu1 C33 129.3(2) . . ?
O1 Lu1 C33 93.3(2) . . ?
C29 Lu1 C33 114.8(2) . . ?
N1 Lu1 P1 70.48(13) . . ?
O1 Lu1 P1 172.64(12) . . ?
C29 Lu1 P1 88.05(17) . . ?
C33 Lu1 P1 93.41(17) . . ?
N1 Lu1 C1 26.94(16) . . ?
O1 Lu1 C1 76.17(16) . . ?
C29 Lu1 C1 109.4(2) . . ?
C33 Lu1 C1 134.8(2) . . ?
P1 Lu1 C1 96.93(12) . . ?
C15 N1 C1 120.2(5) . . ?
C15 N1 Lu1 128.8(4) . . ?
C1 N1 Lu1 107.2(4) . . ?
C40 O1 C37 110.8(6) . . ?
C40 O1 Lu1 124.7(5) . . ?
C37 O1 Lu1 124.5(5) . . ?
C16 P1 C23 106.9(3) . . ?
C16 P1 C17 104.9(3) . . ?
C23 P1 C17 102.7(3) . . ?
C16 P1 Lu1 97.1(2) . . ?
C23 P1 Lu1 122.3(2) . . ?
C17 P1 Lu1 120.8(2) . . ?
C29 Si1 C31 110.7(4) . . ?
C29 Si1 C32 107.9(3) . . ?
C31 Si1 C32 109.7(4) . . ?
C29 Si1 C30 113.6(4) . . ?
C31 Si1 C30 106.3(4) . . ?
C32 Si1 C30 108.6(4) . . ?
C33 Si2 C34 112.0(4) . . ?
C33 Si2 C36 112.4(3) . . ?
C34 Si2 C36 105.6(4) . . ?
C33 Si2 C35 111.4(3) . . ?
C34 Si2 C35 107.1(4) . . ?
C36 Si2 C35 108.1(4) . . ?

loop_
_geom_bond_atom_site_label_1
_geom_bond_atom_site_label_2
_geom_bond_distance
_geom_bond_site_symmetry_2
_geom_bond_publ_flag
C1 C6 1.403(9) . ?
C1 C2 1.406(9) . ?
C1 N1 1.418(7) . ?
C1 Lu1 2.989(6) . ?
C2 C3 1.373(9) . ?
C2 C8 1.503(9) . ?
C3 C4 1.367(11) . ?
C3 H3 0.9300 . ?
C4 C5 1.375(11) . ?
C4 H4 0.9300 . ?
C5 C6 1.387(9) . ?
C5 H5 0.9300 . ?
C6 C7 1.511(10) . ?
C7 H7A 0.9600 . ?
C7 H7B 0.9600 . ?
C7 H7C 0.9600 . ?
C8 H8A 0.9600 . ?
C8 H8B 0.9600 . ?
C8 H8C 0.9600 . ?
C9 C14 1.382(8) . ?
C9 C10 1.387(9) . ?
C9 C15 1.500(9) . ?
C10 C11 1.372(9) . ?
C10 H10 0.9300 . ?
C11 C12 1.371(9) . ?
C11 H11 0.9300 . ?
C12 C13 1.361(9) . ?
C12 H12 0.9300 . ?
C13 C14 1.375(9) . ?
C13 H13 0.9300 . ?
C14 H14 0.9300 . ?
C15 C16 1.367(8) . ?
C15 N1 1.381(8) . ?
C15 H15 0.90(7) . ?
C16 P1 1.790(6) . ?
C16 H16A 0.9700 . ?
C16 H16B 0.9700 . ?
C17 C22 1.390(8) . ?
C17 C18 1.395(9) . ?
C17 P1 1.837(6) . ?
C18 C19 1.365(9) . ?
C18 H18 0.9300 . ?
C19 C20 1.351(10) . ?
C19 H19 0.9300 . ?
C20 C21 1.363(11) . ?
C20 H20 0.9300 . ?
C21 C22 1.391(9) . ?
C21 H21 0.9300 . ?
C22 H22 0.9300 . ?
C23 C24 1.374(8) . ?
C23 C28 1.405(8) . ?
C23 P1 1.820(6) . ?
C24 C25 1.392(9) . ?
C24 H24 0.9300 . ?
C25 C26 1.360(9) . ?
C25 H25 0.9300 . ?
C26 C27 1.356(10) . ?
C26 H26 0.9300 . ?
C27 C28 1.386(9) . ?
C27 H27 0.9300 . ?
C28 H28 0.9300 . ?
C29 Si1 1.816(6) . ?
C29 Lu1 2.328(6) . ?
C29 H29A 0.9700 . ?
C29 H29B 0.9700 . ?
C30 Si1 1.866(7) . ?
C30 H30A 0.9600 . ?
C30 H30B 0.9600 . ?
C30 H30C 0.9600 . ?
C31 Si1 1.857(8) . ?
C31 H31A 0.9600 . ?
C31 H31B 0.9600 . ?
C31 H31C 0.9600 . ?
C32 Si1 1.869(8) . ?
C32 H32A 0.9600 . ?
C32 H32B 0.9600 . ?
C32 H32C 0.9600 . ?
C33 Si2 1.834(7) . ?
C33 Lu1 2.357(6) . ?
C33 H33A 0.9700 . ?
C33 H33B 0.9700 . ?
C34 Si2 1.855(8) . ?
C34 H34A 0.9600 . ?
C34 H34B 0.9600 . ?
C34 H34C 0.9600 . ?
C35 Si2 1.878(7) . ?
C35 H35A 0.9600 . ?
C35 H35B 0.9600 . ?
C35 H35C 0.9600 . ?
C36 Si2 1.866(8) . ?
C36 H36A 0.9600 . ?
C36 H36B 0.9600 . ?
C36 H36C 0.9600 . ?
C37 C38B 1.11(9) . ?
C37 O1 1.473(11) . ?
C37 C38A 1.54(2) . ?
C40 C39A 1.37(4) . ?
C40 O1 1.454(9) . ?
C40 C39B 1.64(5) . ?
C41 C42 1.10(4) . ?
C41 C41 1.21(4) 2_556 ?
C41 C43 2.04(3) . ?
C41 H41 0.9300 . ?
C42 C43 1.27(6) . ?
C42 H42 0.9300 . ?
C43 C43 1.59(6) 2_556 ?
C43 H43 0.9300 . ?
C44 C46 1.371(18) 5_767 ?
C44 C45 1.367(17) . ?
C45 C46 1.394(17) . ?
C46 C44 1.371(18) 5_767 ?
C38A C39A 1.45(5) . ?
C38A H38A 0.9700 . ?
C38A H38B 0.9700 . ?
C39A H39A 0.9700 . ?
C39A H39B 0.9700 . ?
C38B C39B 1.49(10) . ?
C38B H38C 0.9700 . ?
C38B H38D 0.9700 . ?
C39B H39C 0.9700 . ?
C39B H39D 0.9700 . ?
Lu1 N1 2.245(5) . ?
Lu1 O1 2.272(4) . ?
Lu1 P1 2.9157(17) . ?
